data_2006374
loop_
_publ_author_name
'Lassaba, Essedyia'
'Benharref, Ahmed'
'Giorgi, Michel '
'Pierrot, Marcel '

_publ_contact_author
;
     M. Pierrot
     Laboratoire de Cristallochimie
     Facult\'e des Sciences  et Techniques de Saint J\'er\^ome
     Avenue Escadrille Normandie Niemen
     13397 Marseille Cedex 20
     France
;
_publ_section_title (1<i>S</i>,6<i>S</i>)-Tetrazolo[1,5-<i>g</i>]-7-aza-<i>trans</i>-himachal-2-ene
_journal_issue 8
_journal_name_full 'Acta Crystallographica Section C'
_journal_page_first 1139
_journal_page_last 1141
_journal_paper_doi 10.1107/S010827019700365X
_journal_volume 53
_journal_year 1997
_chemical_formula_sum 'C14 H22 N4'
_chemical_formula_weight 246.36
_chemical_name_systematic ' ?'
_space_group_crystal_system orthorhombic
_space_group_IT_number 19
_space_group_name_Hall 'P 2ac 2ab'
_space_group_name_H-M_alt 'P 21 21 21'
_atom_type_scat_source IntTabIV
_audit_creation_method from_MolEN_master_file_using_cif_in
_cell_angle_alpha 90.0(2)
_cell_angle_beta 90.0(3)
_cell_angle_gamma 90.0(3)
_cell_formula_units_Z 4
_cell_length_a 9.5820(10)
_cell_length_b 10.495(2)
_cell_length_c 13.498(3)
_cell_measurement_reflns_used 25
_cell_measurement_temperature 294
_cell_measurement_theta_max 16
_cell_measurement_theta_min 11
_cell_volume 1357.4(4)
_computing_cell_refinement 'CAD-4 Software'
_computing_data_collection 'CAD-4 Software (Enraf-Nonius, 1989)'
_computing_data_reduction 'SDP (Frenz, 1985)'
_computing_molecular_graphics 'ORTEPII (Johnson, 1976)'
_computing_publication_material 'CIF VAX in MolEN (Fair, 1990)'
_computing_structure_refinement SDP
_computing_structure_solution 'MULTAN80 (Main et al., 1980)'
_diffrn_ambient_temperature 294
_diffrn_measurement_device Enraf_Nonius_CAD4
_diffrn_measurement_method \q/2\q
_diffrn_radiation_type MoK\a
_diffrn_radiation_wavelength 0.71073
_diffrn_reflns_av_R_equivalents 0.067
_diffrn_reflns_limit_h_max 11
_diffrn_reflns_limit_h_min 0
_diffrn_reflns_limit_k_max 12
_diffrn_reflns_limit_k_min 0
_diffrn_reflns_limit_l_max 16
_diffrn_reflns_limit_l_min 0
_diffrn_reflns_number 1631
_diffrn_reflns_theta_max 25
_diffrn_reflns_theta_min 2.46
_diffrn_standards_decay_% 0.8
_diffrn_standards_interval_time 120
_diffrn_standards_number 3
_exptl_absorpt_coefficient_mu 0.070
_exptl_absorpt_correction_type none
_exptl_crystal_colour Colourless
_exptl_crystal_density_diffrn 1.21
_exptl_crystal_density_meas ?
_exptl_crystal_description Cube
_exptl_crystal_F_000 536
_exptl_crystal_size_max 0.45
_exptl_crystal_size_mid 0.45
_exptl_crystal_size_min 0.45
_refine_diff_density_max 0.14
_refine_diff_density_min -0.13
_refine_ls_abs_structure_details
;
indeterminate
;
_refine_ls_extinction_coef 0.25E-5
_refine_ls_extinction_method isotropic_(Zachariasen,_1963)
_refine_ls_goodness_of_fit_obs 1.829
_refine_ls_hydrogen_treatment 'H atoms fixed'
_refine_ls_matrix_type full
_refine_ls_number_parameters 164
_refine_ls_number_reflns 1259
_refine_ls_number_restraints 0
_refine_ls_R_factor_all 0.056
_refine_ls_R_factor_obs .048
_refine_ls_shift/esd_max 0.019
_refine_ls_structure_factor_coef F
_refine_ls_weighting_details 'w = 4Fo^2^/[\s^2^(Fo^2^) + 0.0036Fo^4^]'
_refine_ls_weighting_scheme calc
_refine_ls_wR_factor_obs .068
_reflns_number_observed 1259
_reflns_number_total 1454
_reflns_observed_criterion >2.5\s(I)
_cod_data_source_file cf1161.cif
_cod_data_source_block HIMACHALENE
_cod_depositor_comments
;
 Updating space group information and adding the symmetry operation list.

 Antanas Vaitkus,
 2018-06-18

The following automatic conversions were performed:

'_exptl_crystal_density_meas' value 'none' was changed to '?' - the
value is perceived as not measured.

Automatic conversion script
Id: cif_fix_values 3008 2015-01-20 13:52:24Z robertas 

The following automatic conversions were performed:

'_refine_ls_weighting_scheme' value '4Fo^2^/[\s^2^(Fo^2^) +
0.0036Fo^4^]' was changed to 'calc'. New tag
'_refine_ls_weighting_details' was created. The value of the new tag
was set to 'w = 4Fo^2^/[\s^2^(Fo^2^) + 0.0036Fo^4^]'.

Automatic conversion script
Id: cif_fix_values 3143 2015-03-26 13:38:13Z robertas 
;
_cod_original_cell_volume 1357.5(7)
_cod_database_code 2006374
_cod_database_fobs_code 2006374

loop_
_space_group_symop_id
_space_group_symop_operation_xyz
1 x,y,z
2 -x+1/2,-y,z+1/2
3 x+1/2,-y+1/2,-z
4 -x,y+1/2,-z+1/2

loop_
_atom_site_aniso_label
_atom_site_aniso_U_11
_atom_site_aniso_U_22
_atom_site_aniso_U_33
_atom_site_aniso_U_12
_atom_site_aniso_U_13
_atom_site_aniso_U_23
N2 .0610(10) .104(2) .0490(10) -.0070(10) .0140(10) .0040(10)
N3 .097(2) .109(2) .0600(10) -.034(2) .0140(10) .0190(10)
N4 .127(2) .084(2) .0670(10) -.009(2) -.001(2) .0190(10)
N7 .0483(9) .0670(10) .0396(8) -.0010(10) .0028(9) .0020(10)
C1 .0390(10) .0610(10) .0380(10) -.0050(10) .0020(10) -.0030(10)
C2 .0480(10) .0570(10) .0430(10) .0060(10) -.0050(10) -.0010(10)
C3 .0430(10) .0580(10) .0560(10) .0050(10) .0050(10) .0010(10)
C4 .064(2) .062(2) .0620(10) -.002(2) -.0110(10) -.0080(10)
C5 .071(2) .0640(10) .0370(10) .0050(10) -.0030(10) -.0080(10)
C6 .0420(10) .0580(10) .0380(10) .0010(10) .0020(10) -.0020(10)
C8 .080(2) .069(2) .0530(10) .003(2) -.007(2) .0070(10)
C9 .085(2) .106(2) .091(2) .033(2) -.014(2) -.021(2)
C10 .126(3) .080(2) .078(2) .030(2) .019(2) .008(2)
C11 .103(2) .0570(10) .0520(10) -.021(2) .005(2) -.0110(10)
C12 .0530(10) .0580(10) .0410(10) -.0120(10) .0060(10) -.0060(10)
C13 .071(2) .0590(10) .079(2) .0050(10) .001(2) .0070(10)
C14 .0640(10) .070(2) .0660(10) -.0050(10) .0220(10) -.0100(10)
C15 .082(2) .094(2) .0470(10) -.017(2) -.0070(10) -.012(2)

loop_
_atom_site_label
_atom_site_fract_x
_atom_site_fract_y
_atom_site_fract_z
_atom_site_U_iso_or_equiv
_atom_site_thermal_displace_type
_atom_site_calc_flag
N2 .9444(2) .7611(3) .02890(10) .0713(7) Uani yes
N3 .9594(3) .8709(3) -.0144(2) .0889(8) Uani yes
N4 .8516(3) .9495(3) .0074(2) .0923(9) Uani yes
N7 .8253(2) .7687(2) .08130(10) .0517(5) Uani yes
C1 .8421(2) .6597(2) .2438(2) .0462(6) Uani yes
C2 .8305(3) .5269(2) .2865(2) .0497(6) Uani yes
C3 .7757(2) .4256(2) .2431(2) .0524(6) Uani yes
C4 .7285(3) .4286(3) .1375(2) .0629(8) Uani yes
C5 .7975(3) .5390(3) .0835(2) .0573(7) Uani yes
C6 .7740(2) .6625(2) .1407(2) .0461(6) Uani yes
C8 .7713(3) .8864(3) .0676(2) .0672(8) Uani yes
C9 .6448(4) .9327(4) .1197(3) .0940(10) Uani yes
C10 .6633(4) .9524(3) .2259(2) .0940(10) Uani yes
C11 .7877(4) .9004(3) .2800(2) .0709(8) Uani yes
C12 .7897(2) .7602(3) .3203(2) .0504(6) Uani yes
C13 .7609(3) .3000(3) .2963(2) .0695(8) Uani yes
C14 .6458(3) .7244(3) .3605(2) .0665(8) Uani yes
C15 .8935(3) .7608(3) .4076(2) .0744(8) Uani yes
H1 .9433 .6853 .2316 .0601 Uiso calc
H2 .6697 .6734 .1531 .0599 Uiso calc
H3 .6228 .4397 .1353 .0819 Uiso calc
H4 .7552 .3452 .1038 .0819 Uiso calc
H5 .7553 .5473 .0145 .0744 Uiso calc
H6 .9020 .5221 .0777 .0744 Uiso calc
H7 .5672 .8675 .1098 .1217 Uiso calc
H8 .6159 1.0174 .0887 .1217 Uiso calc
H9 .5776 .9142 .2594 .1226 Uiso calc
H10 .6644 1.0485 .2368 .1226 Uiso calc
H11 .8033 .9583 .3396 .0923 Uiso calc
H12 .8703 .9082 .2327 .0923 Uiso calc
H13 .8692 .5141 .3562 .0646 Uiso calc
H14 .7961 .3092 .3673 .0904 Uiso calc
H15 .6585 .2736 .2972 .0904 Uiso calc
H16 .8181 .2322 .2605 .0904 Uiso calc
H17 .6140 .7915 .4103 .0863 Uiso calc
H18 .5762 .7201 .3034 .0863 Uiso calc
H19 .6511 .6378 .3945 .0863 Uiso calc
H20 .8995 .6716 .4373 .0966 Uiso calc
H21 .9895 .7879 .3828 .0966 Uiso calc
H22 .8600 .8233 .4603 .0966 Uiso calc

loop_
_geom_angle_atom_site_label_1
_geom_angle_atom_site_label_2
_geom_angle_atom_site_label_3
_geom_angle
_geom_angle_publ_flag
N3 N2 N7 106.1(2) yes
N2 N3 N4 111.0(2) yes
N3 N4 C8 106.1(3) yes
N2 N7 C6 122.0(2) yes
N2 N7 C8 107.9(2) yes
C6 N7 C8 130.1(2) yes
C2 C1 C6 109.3(2) yes
C2 C1 C12 110.3(2) yes
C6 C1 C12 116.8(2) yes
C1 C2 C3 127.0(2) n
C2 C3 C4 121.7(2) n
C2 C3 C13 122.0(2) n
C4 C3 C13 116.3(2) n
C3 C4 C5 110.0(2) n
C4 C5 C6 109.9(2) n
N7 C6 C1 111.7(2) yes
N7 C6 C5 108.7(2) yes
C1 C6 C5 112.3(2) yes
N4 C8 N7 108.9(3) yes
N4 C8 C9 127.8(3) yes
N7 C8 C9 123.2(3) yes
C8 C9 C10 114.4(3) n
C9 C10 C11 121.6(3) n
C10 C11 C12 121.3(3) n
C1 C12 C11 114.1(2) n
C1 C12 C14 111.1(2) n
C1 C12 C15 107.5(2) n
C11 C12 C14 110.0(2) n
C11 C12 C15 105.6(2) n
C14 C12 C15 108.2(2) n

loop_
_geom_bond_atom_site_label_1
_geom_bond_atom_site_label_2
_geom_bond_distance
_geom_bond_publ_flag
N2 N3 1.300(4) yes
N2 N7 1.345(3) yes
N3 N4 1.354(4) yes
N4 C8 1.301(4) yes
N7 C6 1.459(3) yes
N7 C8 1.352(4) yes
C1 C2 1.512(3) n
C1 C6 1.536(3) yes
C1 C12 1.560(3) n
C2 C3 1.322(3) n
C3 C4 1.496(4) n
C3 C13 1.508(4) n
C4 C5 1.519(4) n
C5 C6 1.525(4) n
C8 C9 1.484(5) yes
C9 C10 1.459(5) n
C10 C11 1.500(5) n
C11 C12 1.570(4) n
C12 C14 1.528(4) n
C12 C15 1.541(4) n
C1 H1 1.0199 ?
C2 H13 1.0203 ?
C4 H3 1.0202 ?
C4 H4 1.0196 ?
C5 H5 1.0198 ?
C5 H6 1.0199 ?
C6 H2 1.0202 ?
C9 H7 1.0200 ?
C9 H8 1.0199 ?
C10 H9 1.0202 ?
C10 H10 1.0197 ?
C11 H11 1.0200 ?
C11 H12 1.0204 ?
C13 H14 1.0208 ?
C13 H15 1.0196 ?
C13 H16 1.0198 ?
C14 H17 1.0204 ?
C14 H18 1.0196 ?
C14 H19 1.0200 ?
C15 H20 1.0199 ?
C15 H21 1.0200 ?
C15 H22 1.0197 ?
